data_1530367
loop_
_publ_author_name
'Mattes, R.'
'Forster, H.'

_publ_section_title
;
 Structural and spectroscopic studies of Cs3 V2 O4 F5 and of isostructural
 phases in the Cs3 Mo2 O6 F3 - Cs3 V2 O2 F7 and Cs3 Mo2 O6 F3 - Cs3 V2 O4
 F5 systems
;
_journal_name_full 'Journal of the Less-Common Metals'
_journal_page_first 237
_journal_page_last 247
_journal_volume 87
_journal_year 1982
_chemical_formula_sum 'Cs3 F5 O4 V2'
_chemical_name_systematic 'Cs3 V2 O4 F5'
_space_group_IT_number 194
_symmetry_space_group_name_Hall '-P 6c 2c'
_symmetry_space_group_name_H-M 'P 63/m m c'
_cell_angle_alpha 90
_cell_angle_beta 90
_cell_angle_gamma 120
_cell_formula_units_Z 2
_cell_length_a 6.319
_cell_length_b 6.319
_cell_length_c 14.85
_cell_volume 513.516
_citation_journal_id_ASTM JCOMAH
_cod_data_source_file Mattes_JCOMAH_1982_910.cif
_cod_data_source_block Cs3F5O4V2
_cod_original_cell_volume 513.5157
_cod_database_code 1530367

loop_
_symmetry_equiv_pos_as_xyz
x,y,z
x-y,x,z+1/2
-y,x-y,z
-x,-y,z+1/2
-x+y,-x,z
y,-x+y,z+1/2
-y,-x,-z+1/2
x-y,-y,-z
x,x-y,-z+1/2
y,x,-z
-x+y,y,-z+1/2
-x,-x+y,-z
-x,-y,-z
-x+y,-x,-z-1/2
y,-x+y,-z
x,y,-z-1/2
x-y,x,-z
-y,x-y,-z-1/2
y,x,z-1/2
-x+y,y,z
-x,-x+y,z-1/2
-y,-x,z
x-y,-y,z-1/2
x,x-y,z

loop_
_atom_site_label
_atom_site_type_symbol
_atom_site_fract_x
_atom_site_fract_y
_atom_site_fract_z
_atom_site_occupancy
_atom_site_U_iso_or_equiv
Cs2 Cs+1 0.3333 0.6667 0.75 1 0.0
V3 V+5 0 0 0.1468 0.4 0.0
Cs1 Cs+1 0.3333 0.6667 0.4135 1 0.0
F2 F-1 0.137 0.274 0.25 0.5556 0.0
V1 V+5 0 0 0.0894 0.35 0.0
O2 O-2 0.137 0.274 0.25 0.4444 0.0
O1 O-2 0.8525 0.705 0.0648 0.4444 0.0
F1 F-1 0.8525 0.705 0.0648 0.5556 0.0
V2 V+5 0 0 0.0163 0.28 0.0
